data_4085045
loop_
_publ_author_name
'Vivancos, \'Angela'
'Hern\'andez, Yohar A.'
'Paneque, Margarita'
'Poveda, Manuel L.'
'Salazar, Ver\'onica'
'\'Alvarez, Eleuterio'

_publ_section_title
;
 Formation of \b-Metallanaphthalenes by the Coupling of a
 Benzo-Iridacyclopentadiene with Olefins
;
_journal_issue 1
_journal_name_full Organometallics
_journal_page_first 177
_journal_paper_doi 10.1021/om5010435
_journal_volume 34
_journal_year 2015
_chemical_formula_moiety 'C31 H42 B Ir N6 O8 S'
_chemical_formula_sum 'C31 H42 B Ir N6 O8 S'
_chemical_formula_weight 861.78
_chemical_name_systematic
; 
 ? 
;
_space_group_IT_number 14
_symmetry_cell_setting monoclinic
_symmetry_space_group_name_Hall '-P 2ybc'
_symmetry_space_group_name_H-M 'P 1 21/c 1'
_atom_sites_solution_hydrogens geom
_atom_sites_solution_primary direct
_atom_sites_solution_secondary difmap
_audit_creation_method SHELXL-97
_cell_angle_alpha 90.00
_cell_angle_beta 100.1010(10)
_cell_angle_gamma 90.00
_cell_formula_units_Z 4
_cell_length_a 10.2869(4)
_cell_length_b 19.8342(7)
_cell_length_c 17.0899(6)
_cell_measurement_reflns_used 9230
_cell_measurement_temperature 213(2)
_cell_measurement_theta_max 30.54
_cell_measurement_theta_min 2.26
_cell_volume 3432.8(2)
_computing_cell_refinement 'APEX2 Software Suite (Bruker, 2007)'
_computing_data_collection 'APEX2 Software Suite (Bruker, 2007)'
_computing_data_reduction 'APEX2 Software Suite (Bruker, 2007)'
_computing_molecular_graphics 'SHELXTL (Sheldrick, 2008)'
_computing_publication_material 'SHELXTL and publCIF (Westrip, 2010)'
_computing_structure_refinement 'SHELXL97 (Sheldrick, 2008)'
_computing_structure_solution 'SIR2002 (Burla et al., 2003)'
_diffrn_ambient_temperature 213(2)
_diffrn_detector_area_resol_mean 8.26
_diffrn_measured_fraction_theta_full 0.998
_diffrn_measured_fraction_theta_max 0.998
_diffrn_measurement_device_type
;
 Bruker-Nonius X8kappa APEX II CCD area detector
;
_diffrn_measurement_method 'phi and omega scans with narrow frames'
_diffrn_radiation_monochromator graphite
_diffrn_radiation_source 'fine-focus sealed tube'
_diffrn_radiation_type MoK\a
_diffrn_radiation_wavelength 0.71073
_diffrn_reflns_av_R_equivalents 0.0189
_diffrn_reflns_av_sigmaI/netI 0.0118
_diffrn_reflns_limit_h_max 11
_diffrn_reflns_limit_h_min -12
_diffrn_reflns_limit_k_max 20
_diffrn_reflns_limit_k_min -23
_diffrn_reflns_limit_l_max 16
_diffrn_reflns_limit_l_min -20
_diffrn_reflns_number 39783
_diffrn_reflns_theta_full 25.25
_diffrn_reflns_theta_max 25.25
_diffrn_reflns_theta_min 1.59
_diffrn_standards_decay_% 0
_exptl_absorpt_coefficient_mu 4.008
_exptl_absorpt_correction_T_max 0.2970
_exptl_absorpt_correction_T_min 0.2391
_exptl_absorpt_correction_type multi-scan
_exptl_absorpt_process_details
;
program SADABS, Bruker (2001).
;
_exptl_crystal_colour orange
_exptl_crystal_density_diffrn 1.667
_exptl_crystal_density_method 'not measured'
_exptl_crystal_description prism
_exptl_crystal_F_000 1728
_exptl_crystal_size_max 0.50
_exptl_crystal_size_mid 0.50
_exptl_crystal_size_min 0.40
_refine_diff_density_max 0.783
_refine_diff_density_min -0.465
_refine_diff_density_rms 0.066
_refine_ls_extinction_method none
_refine_ls_goodness_of_fit_ref 1.068
_refine_ls_hydrogen_treatment constr
_refine_ls_matrix_type full
_refine_ls_number_parameters 444
_refine_ls_number_reflns 6207
_refine_ls_number_restraints 413
_refine_ls_restrained_S_all 1.032
_refine_ls_R_factor_all 0.0193
_refine_ls_R_factor_gt 0.0170
_refine_ls_shift/su_max 0.002
_refine_ls_shift/su_mean 0.000
_refine_ls_structure_factor_coef Fsqd
_refine_ls_weighting_details 'calc w=1/[\s^2^(Fo^2^)+(0.0165P)^2^+4.8355P] where P=(Fo^2^+2Fc^2^)/3'
_refine_ls_weighting_scheme calc
_refine_ls_wR_factor_gt 0.0394
_refine_ls_wR_factor_ref 0.0403
_reflns_number_gt 5831
_reflns_number_total 6207
_reflns_threshold_expression >2sigma(I)
_cod_data_source_file om5010435_si_002.cif
_cod_data_source_block 1-EtSCH=CH2
_cod_depositor_comments
;
The following automatic conversions were performed:

'_symmetry_cell_setting' value 'Monoclinic' changed to 'monoclinic'
according to
/home/saulius/struct/COD-crude-data--automatic-downloads/rss-feeds/ACS/lib/dictionaries/cif_core.dic
dictionary named 'cif_core.dic' version 2.4.2 from 2011-04-26.

Automatic conversion script
Id: cif_fix_values 2935 2014-11-11 08:27:57Z andrius 

 Adding full bibliography for 4085045--4085053.cif.
;
_cod_original_sg_symbol_H-M 'P 21/c'
_cod_database_code 4085045

loop_
_symmetry_equiv_pos_as_xyz
'x, y, z'
'-x, y+1/2, -z+1/2'
'-x, -y, -z'
'x, -y-1/2, z-1/2'

loop_
_atom_site_label
_atom_site_type_symbol
_atom_site_fract_x
_atom_site_fract_y
_atom_site_fract_z
_atom_site_U_iso_or_equiv
_atom_site_adp_type
_atom_site_occupancy
_atom_site_symmetry_multiplicity
_atom_site_calc_flag
_atom_site_refinement_flags
Ir1 Ir 0.756918(8) 0.202203(4) 0.804892(5) 0.01586(3) Uani 1 1 d U
S1 S 0.62496(6) 0.23656(3) 0.89523(3) 0.02150(12) Uani 1 1 d U
O1 O 1.0826(2) 0.14981(10) 0.87013(13) 0.0418(5) Uani 1 1 d U
O2 O 1.10303(18) 0.22272(10) 0.97178(11) 0.0317(4) Uani 1 1 d U
O3 O 1.06984(19) 0.38406(9) 0.95475(11) 0.0340(4) Uani 1 1 d U
O4 O 1.16680(17) 0.32742(10) 0.86800(11) 0.0334(4) Uani 1 1 d U
O5 O 0.8269(2) 0.45708(10) 0.85333(13) 0.0472(6) Uani 1 1 d U
O6 O 0.8592(2) 0.43563(9) 0.72995(12) 0.0379(5) Uani 1 1 d U
O7 O 0.6294(2) 0.30514(10) 0.63640(11) 0.0401(5) Uani 1 1 d U
O8 O 0.59077(18) 0.38670(9) 0.71985(11) 0.0313(4) Uani 1 1 d U
N1 N 0.85346(19) 0.17348(9) 0.71328(11) 0.0183(4) Uani 1 1 d U
N2 N 0.82611(19) 0.11000(10) 0.68235(11) 0.0197(4) Uani 1 1 d U
N3 N 0.78939(19) 0.10280(10) 0.85385(11) 0.0213(4) Uani 1 1 d U
N4 N 0.7739(2) 0.04988(10) 0.80157(12) 0.0220(4) Uani 1 1 d U
N5 N 0.57815(19) 0.16220(10) 0.73261(11) 0.0217(4) Uani 1 1 d U
N6 N 0.59138(19) 0.09911(10) 0.70099(11) 0.0220(4) Uani 1 1 d U
C1 C 0.9391(2) 0.20195(12) 0.67240(14) 0.0209(5) Uani 1 1 d U
C2 C 0.9661(2) 0.15669(12) 0.61527(14) 0.0244(5) Uani 1 1 d U
H2 H 1.0233 0.1638 0.5787 0.029 Uiso 1 1 calc R
C3 C 0.8937(2) 0.09983(12) 0.62234(14) 0.0234(5) Uani 1 1 d U
C4 C 0.9946(3) 0.27108(13) 0.68354(16) 0.0304(6) Uani 1 1 d U
H4A H 0.9231 0.3036 0.6785 0.046 Uiso 1 1 calc R
H4B H 1.0484 0.2800 0.6435 0.046 Uiso 1 1 calc R
H4C H 1.0485 0.2748 0.7359 0.046 Uiso 1 1 calc R
C5 C 0.8812(3) 0.03771(14) 0.57286(17) 0.0363(7) Uani 1 1 d U
H5A H 0.9038 -0.0013 0.6068 0.054 Uiso 1 1 calc R
H5B H 0.9407 0.0405 0.5348 0.054 Uiso 1 1 calc R
H5C H 0.7911 0.0334 0.5448 0.054 Uiso 1 1 calc R
C6 C 0.8305(2) 0.07663(13) 0.92611(14) 0.0243(5) Uani 1 1 d U
C7 C 0.8410(3) 0.00725(13) 0.91997(16) 0.0297(6) Uani 1 1 d U
H7 H 0.8672 -0.0232 0.9619 0.036 Uiso 1 1 calc R
C8 C 0.8060(3) -0.00838(12) 0.84087(15) 0.0266(5) Uani 1 1 d U
C9 C 0.8588(3) 0.11733(13) 1.00066(15) 0.0306(6) Uani 1 1 d U
H9A H 0.8634 0.1647 0.9873 0.046 Uiso 1 1 calc R
H9B H 0.9425 0.1032 1.0318 0.046 Uiso 1 1 calc R
H9C H 0.7890 0.1105 1.0313 0.046 Uiso 1 1 calc R
C10 C 0.8056(3) -0.07486(13) 0.79952(18) 0.0390(7) Uani 1 1 d U
H10A H 0.7190 -0.0828 0.7679 0.058 Uiso 1 1 calc R
H10B H 0.8261 -0.1104 0.8387 0.058 Uiso 1 1 calc R
H10C H 0.8713 -0.0744 0.7652 0.058 Uiso 1 1 calc R
C11 C 0.4515(2) 0.17963(14) 0.71042(15) 0.0275(5) Uani 1 1 d U
C12 C 0.3843(3) 0.12852(15) 0.66440(16) 0.0359(6) Uani 1 1 d U
H12 H 0.2944 0.1283 0.6412 0.043 Uiso 1 1 calc R
C13 C 0.4742(3) 0.07851(14) 0.65939(15) 0.0290(6) Uani 1 1 d U
C14 C 0.3919(3) 0.24359(16) 0.73345(18) 0.0397(7) Uani 1 1 d U
H14A H 0.3315 0.2336 0.7695 0.060 Uiso 1 1 calc R
H14B H 0.3443 0.2655 0.6863 0.060 Uiso 1 1 calc R
H14C H 0.4613 0.2732 0.7595 0.060 Uiso 1 1 calc R
C15 C 0.4572(3) 0.01270(16) 0.61587(19) 0.0445(8) Uani 1 1 d U
H15A H 0.5169 0.0109 0.5778 0.067 Uiso 1 1 calc R
H15B H 0.3669 0.0087 0.5881 0.067 Uiso 1 1 calc R
H15C H 0.4769 -0.0241 0.6535 0.067 Uiso 1 1 calc R
C16 C 0.9270(2) 0.23971(12) 0.86532(13) 0.0184(5) Uani 1 1 d U
C17 C 0.9410(2) 0.30773(11) 0.86360(14) 0.0190(5) Uani 1 1 d U
C18 C 0.8342(2) 0.34263(12) 0.81184(14) 0.0205(5) Uani 1 1 d U
C19 C 0.7417(2) 0.30091(12) 0.77044(14) 0.0203(5) Uani 1 1 d U
C20 C 1.0427(2) 0.19823(12) 0.90021(15) 0.0236(5) Uani 1 1 d U
C21 C 1.2258(3) 0.19098(18) 1.0042(2) 0.0496(8) Uani 1 1 d U
H21A H 1.2100 0.1442 1.0164 0.074 Uiso 1 1 calc R
H21B H 1.2657 0.2142 1.0525 0.074 Uiso 1 1 calc R
H21C H 1.2849 0.1931 0.9658 0.074 Uiso 1 1 calc R
C22 C 1.0630(2) 0.34429(12) 0.90124(14) 0.0215(5) Uani 1 1 d U
C23 C 1.2910(3) 0.35486(17) 0.90643(19) 0.0437(7) Uani 1 1 d U
H23A H 1.2899 0.4035 0.9002 0.065 Uiso 1 1 calc R
H23B H 1.3617 0.3360 0.8825 0.065 Uiso 1 1 calc R
H23C H 1.3053 0.3436 0.9625 0.065 Uiso 1 1 calc R
C24 C 0.8388(2) 0.41800(13) 0.80185(16) 0.0267(5) Uani 1 1 d U
C25 C 0.8593(4) 0.50777(15) 0.7146(2) 0.0549(9) Uani 1 1 d U
H25A H 0.7742 0.5266 0.7199 0.082 Uiso 1 1 calc R
H25B H 0.8756 0.5156 0.6612 0.082 Uiso 1 1 calc R
H25C H 0.9281 0.5292 0.7526 0.082 Uiso 1 1 calc R
C26 C 0.6495(2) 0.32908(13) 0.70204(15) 0.0253(5) Uani 1 1 d U
C27 C 0.5205(3) 0.42279(17) 0.6524(2) 0.0484(8) Uani 1 1 d U
H27A H 0.5806 0.4338 0.6164 0.073 Uiso 1 1 calc R
H27B H 0.4841 0.4640 0.6703 0.073 Uiso 1 1 calc R
H27C H 0.4494 0.3949 0.6249 0.073 Uiso 1 1 calc R
C28 C 0.5570(3) 0.16959(14) 0.94329(16) 0.0306(6) Uani 1 1 d U
H28 H 0.5612 0.1731 0.9985 0.037 Uiso 1 1 calc R
C29 C 0.5016(3) 0.11585(16) 0.90839(19) 0.0455(8) Uani 1 1 d U
H29A H 0.4953 0.1104 0.8532 0.055 Uiso 1 1 calc R
H29B H 0.4678 0.0825 0.9384 0.055 Uiso 1 1 calc R
C30 C 0.7076(2) 0.28361(14) 0.98122(15) 0.0275(6) Uani 1 1 d U
H30A H 0.7500 0.2522 1.0221 0.033 Uiso 1 1 calc R
H30B H 0.7762 0.3124 0.9656 0.033 Uiso 1 1 calc R
C31 C 0.6092(3) 0.32676(16) 1.01466(17) 0.0368(7) Uani 1 1 d U
H31A H 0.5719 0.3600 0.9754 0.055 Uiso 1 1 calc R
H31B H 0.6534 0.3495 1.0622 0.055 Uiso 1 1 calc R
H31C H 0.5392 0.2985 1.0278 0.055 Uiso 1 1 calc R
B1 B 0.7268(3) 0.06377(13) 0.71291(16) 0.0218(5) Uani 1 1 d U
H1 H 0.7193 0.0208 0.6831 0.026 Uiso 1 1 calc R

loop_
_atom_site_aniso_label
_atom_site_aniso_U_11
_atom_site_aniso_U_22
_atom_site_aniso_U_33
_atom_site_aniso_U_23
_atom_site_aniso_U_13
_atom_site_aniso_U_12
Ir1 0.01687(5) 0.01657(5) 0.01395(5) -0.00129(3) 0.00219(3) 0.00172(3)
S1 0.0202(3) 0.0273(3) 0.0172(3) -0.0047(2) 0.0038(2) 0.0016(2)
O1 0.0351(11) 0.0327(11) 0.0539(13) -0.0127(9) -0.0022(9) 0.0137(9)
O2 0.0283(10) 0.0373(10) 0.0266(9) 0.0030(8) -0.0037(8) 0.0068(8)
O3 0.0378(11) 0.0273(10) 0.0380(11) -0.0093(8) 0.0103(9) -0.0066(8)
O4 0.0219(9) 0.0462(11) 0.0322(10) -0.0087(9) 0.0055(8) -0.0047(8)
O5 0.0715(16) 0.0248(10) 0.0421(12) -0.0097(9) 0.0011(11) 0.0094(10)
O6 0.0488(12) 0.0213(9) 0.0473(12) 0.0091(8) 0.0187(10) 0.0015(9)
O7 0.0528(13) 0.0428(12) 0.0210(10) -0.0021(8) -0.0036(9) 0.0124(10)
O8 0.0307(10) 0.0278(10) 0.0332(10) 0.0035(8) -0.0003(8) 0.0120(8)
N1 0.0202(10) 0.0166(9) 0.0184(10) -0.0021(7) 0.0044(8) 0.0007(8)
N2 0.0233(10) 0.0169(9) 0.0194(10) -0.0023(8) 0.0052(8) 0.0011(8)
N3 0.0227(10) 0.0216(10) 0.0195(10) -0.0007(8) 0.0034(8) 0.0009(8)
N4 0.0270(11) 0.0165(10) 0.0231(10) -0.0012(8) 0.0058(8) -0.0009(8)
N5 0.0217(10) 0.0261(11) 0.0168(10) -0.0022(8) 0.0020(8) 0.0003(8)
N6 0.0223(10) 0.0252(10) 0.0187(10) -0.0024(8) 0.0044(8) -0.0036(8)
C1 0.0202(12) 0.0233(12) 0.0195(11) -0.0004(9) 0.0047(9) 0.0025(9)
C2 0.0252(13) 0.0281(13) 0.0219(12) -0.0011(10) 0.0101(10) 0.0015(10)
C3 0.0263(12) 0.0235(12) 0.0214(12) -0.0027(10) 0.0065(10) 0.0051(10)
C4 0.0365(15) 0.0294(14) 0.0288(14) -0.0044(11) 0.0158(12) -0.0088(12)
C5 0.0498(18) 0.0273(14) 0.0365(15) -0.0104(12) 0.0207(13) -0.0011(12)
C6 0.0253(12) 0.0262(13) 0.0210(12) 0.0029(10) 0.0032(10) 0.0028(10)
C7 0.0351(14) 0.0254(13) 0.0284(13) 0.0077(10) 0.0047(11) 0.0048(11)
C8 0.0299(13) 0.0197(12) 0.0304(13) 0.0027(10) 0.0055(11) 0.0019(10)
C9 0.0387(15) 0.0305(14) 0.0211(12) 0.0017(10) 0.0011(11) 0.0050(12)
C10 0.0569(19) 0.0215(13) 0.0398(16) 0.0009(12) 0.0117(14) 0.0039(13)
C11 0.0226(12) 0.0396(15) 0.0201(12) -0.0013(11) 0.0029(10) 0.0020(11)
C12 0.0218(13) 0.0524(18) 0.0318(14) -0.0066(13) 0.0001(11) -0.0051(12)
C13 0.0264(13) 0.0373(14) 0.0232(13) -0.0048(11) 0.0035(10) -0.0094(11)
C14 0.0273(14) 0.0506(18) 0.0380(16) -0.0070(13) -0.0029(12) 0.0128(13)
C15 0.0395(17) 0.0479(18) 0.0443(18) -0.0177(14) 0.0027(14) -0.0151(14)
C16 0.0196(11) 0.0219(12) 0.0146(10) -0.0012(9) 0.0050(9) 0.0028(9)
C17 0.0170(11) 0.0222(12) 0.0186(11) -0.0014(9) 0.0056(9) 0.0004(9)
C18 0.0232(12) 0.0194(11) 0.0196(11) -0.0008(9) 0.0058(9) 0.0039(9)
C19 0.0222(12) 0.0238(12) 0.0159(11) -0.0007(9) 0.0059(9) 0.0055(9)
C20 0.0211(12) 0.0217(12) 0.0270(13) 0.0021(10) 0.0018(10) -0.0013(10)
C21 0.0352(17) 0.059(2) 0.0469(19) 0.0081(16) -0.0129(14) 0.0106(15)
C22 0.0246(12) 0.0200(12) 0.0200(12) 0.0042(9) 0.0041(9) 0.0003(10)
C23 0.0221(14) 0..059(2) 0.0485(18) -0.0078(15) 0.0021(13) -0.0073(13)
C24 0.0237(13) 0.0224(12) 0.0326(14) 0.0021(11) 0.0011(10) 0.0019(10)
C25 0.067(2) 0.0270(16) 0.071(2) 0.0206(16) 0.0143(19) -0.0014(15)
C26 0.0264(13) 0.0244(13) 0.0251(13) 0.0042(10) 0.0042(10) 0.0045(10)
C27 0.0457(18) 0.0449(18) 0.0508(19) 0.0172(15) -0.0023(15) 0.0187(15)
C28 0.0297(14) 0.0403(15) 0.0246(13) 0.0000(11) 0.0122(11) -0.0039(12)
C29 0.057(2) 0.0474(18) 0.0359(16) -0.0037(14) 0.0174(14) -0.0194(15)
C30 0.0231(13) 0.0377(15) 0.0213(12) -0.0108(11) 0.0030(10) -0.0015(11)
C31 0.0309(15) 0.0452(17) 0.0327(15) -0.0177(13) 0.0013(12) 0.0071(13)
B1 0.0277(14) 0.0170(13) 0.0210(13) -0.0030(10) 0.0056(11) -0.0020(11)

loop_
_atom_type_symbol
_atom_type_description
_atom_type_scat_dispersion_real
_atom_type_scat_dispersion_imag
_atom_type_scat_source
C C 0.0033 0.0016 'International Tables Vol C Tables 4.2.6.8 and 6.1.1.4'
H H 0.0000 0.0000 'International Tables Vol C Tables 4.2.6.8 and 6.1.1.4'
B B 0.0013 0.0007 'International Tables Vol C Tables 4.2.6.8 and 6.1.1.4'
N N 0.0061 0.0033 'International Tables Vol C Tables 4.2.6.8 and 6.1.1.4'
O O 0.0106 0.0060 'International Tables Vol C Tables 4.2.6.8 and 6.1.1.4'
S S 0.1246 0.1234 'International Tables Vol C Tables 4.2.6.8 and 6.1.1.4'
Ir Ir -1.4442 7.9887 'International Tables Vol C Tables 4.2.6.8 and 6.1.1.4'

loop_
_geom_angle_atom_site_label_1
_geom_angle_atom_site_label_2
_geom_angle_atom_site_label_3
_geom_angle
C16 Ir1 C19 79.02(9)
C16 Ir1 N1 90.03(8)
C19 Ir1 N1 93.92(8)
C16 Ir1 N3 94.46(8)
C19 Ir1 N3 172.90(8)
N1 Ir1 N3 88.83(7)
C16 Ir1 N5 176.35(8)
C19 Ir1 N5 99.86(9)
N1 Ir1 N5 86.58(7)
N3 Ir1 N5 86.82(8)
C16 Ir1 S1 96.15(6)
C19 Ir1 S1 83.47(7)
N1 Ir1 S1 172.69(5)
N3 Ir1 S1 94.56(5)
N5 Ir1 S1 87.15(5)
C28 S1 C30 100.17(13)
C28 S1 Ir1 114.31(9)
C30 S1 Ir1 116.18(8)
C20 O2 C21 115.0(2)
C22 O4 C23 115.0(2)
C24 O6 C25 115.5(2)
C26 O8 C27 114.9(2)
C1 N1 N2 107.10(18)
C1 N1 Ir1 136.24(16)
N2 N1 Ir1 116.65(14)
C3 N2 N1 109.31(19)
C3 N2 B1 129.2(2)
N1 N2 B1 121.40(18)
C6 N3 N4 106.66(19)
C6 N3 Ir1 135.98(17)
N4 N3 Ir1 117.24(14)
C8 N4 N3 109.97(19)
C8 N4 B1 130.8(2)
N3 N4 B1 119.19(19)
C11 N5 N6 106.4(2)
C11 N5 Ir1 138.66(17)
N6 N5 Ir1 114.92(14)
C13 N6 N5 109.9(2)
C13 N6 B1 129.4(2)
N5 N6 B1 120.66(19)
N1 C1 C2 109.0(2)
N1 C1 C4 126.5(2)
C2 C1 C4 124.5(2)
C3 C2 C1 106.9(2)
C3 C2 H2 126.5
C1 C2 H2 126.5
N2 C3 C2 107.7(2)
N2 C3 C5 123.4(2)
C2 C3 C5 128.8(2)
C1 C4 H4A 109.5
C1 C4 H4B 109.5
H4A C4 H4B 109.5
C1 C4 H4C 109.5
H4A C4 H4C 109.5
H4B C4 H4C 109.5
C3 C5 H5A 109.5
C3 C5 H5B 109.5
H5A C5 H5B 109.5
C3 C5 H5C 109.5
H5A C5 H5C 109.5
H5B C5 H5C 109.5
N3 C6 C7 109.4(2)
N3 C6 C9 124.1(2)
C7 C6 C9 126.5(2)
C8 C7 C6 106.8(2)
C8 C7 H7 126.6
C6 C7 H7 126.6
N4 C8 C7 107.2(2)
N4 C8 C10 122.7(2)
C7 C8 C10 130.0(2)
C6 C9 H9A 109.5
C6 C9 H9B 109.5
H9A C9 H9B 109.5
C6 C9 H9C 109.5
H9A C9 H9C 109.5
H9B C9 H9C 109.5
C8 C10 H10A 109.5
C8 C10 H10B 109.5
H10A C10 H10B 109.5
C8 C10 H10C 109.5
H10A C10 H10C 109.5
H10B C10 H10C 109.5
N5 C11 C12 109.6(2)
N5 C11 C14 124.8(2)
C12 C11 C14 125.6(2)
C13 C12 C11 106.8(2)
C13 C12 H12 126.6
C11 C12 H12 126.6
N6 C13 C12 107.3(2)
N6 C13 C15 122.8(2)
C12 C13 C15 129.9(3)
C11 C14 H14A 109.5
C11 C14 H14B 109.5
H14A C14 H14B 109.5
C11 C14 H14C 109.5
H14A C14 H14C 109.5
H14B C14 H14C 109.5
C13 C15 H15A 109.5
C13 C15 H15B 109.5
H15A C15 H15B 109.5
C13 C15 H15C 109.5
H15A C15 H15C 109.5
H15B C15 H15C 109.5
C17 C16 C20 118.6(2)
C17 C16 Ir1 116.24(17)
C20 C16 Ir1 124.44(17)
C16 C17 C18 114.4(2)
C16 C17 C22 123.9(2)
C18 C17 C22 121.1(2)
C19 C18 C17 114.2(2)
C19 C18 C24 125.2(2)
C17 C18 C24 120.3(2)
C18 C19 C26 118.3(2)
C18 C19 Ir1 114.91(17)
C26 C19 Ir1 126.58(18)
O1 C20 O2 122.5(2)
O1 C20 C16 125.8(2)
O2 C20 C16 111.7(2)
O2 C21 H21A 109.5
O2 C21 H21B 109.5
H21A C21 H21B 109.5
O2 C21 H21C 109.5
H21A C21 H21C 109.5
H21B C21 H21C 109.5
O3 C22 O4 122.9(2)
O3 C22 C17 125.4(2)
O4 C22 C17 111.6(2)
O4 C23 H23A 109.5
O4 C23 H23B 109.5
H23A C23 H23B 109.5
O4 C23 H23C 109.5
H23A C23 H23C 109.5
H23B C23 H23C 109.5
O5 C24 O6 124.3(2)
O5 C24 C18 123.5(2)
O6 C24 C18 112.3(2)
O6 C25 H25A 109.5
O6 C25 H25B 109.5
H25A C25 H25B 109.5
O6 C25 H25C 109.5
H25A C25 H25C 109.5
H25B C25 H25C 109.5
O7 C26 O8 122.2(2)
O7 C26 C19 124.7(2)
O8 C26 C19 113.0(2)
O8 C27 H27A 109.5
O8 C27 H27B 109.5
H27A C27 H27B 109.5
O8 C27 H27C 109.5
H27A C27 H27C 109.5
H27B C27 H27C 109.5
C29 C28 S1 125.3(2)
C29 C28 H28 117.3
S1 C28 H28 117.3
C28 C29 H29A 120.0
C28 C29 H29B 120.0
H29A C29 H29B 120.0
C31 C30 S1 110.29(18)
C31 C30 H30A 109.6
S1 C30 H30A 109.6
C31 C30 H30B 109.6
S1 C30 H30B 109.6
H30A C30 H30B 108.1
C30 C31 H31A 109.5
C30 C31 H31B 109.5
H31A C31 H31B 109.5
C30 C31 H31C 109.5
H31A C31 H31C 109.5
H31B C31 H31C 109.5
N2 B1 N4 109.3(2)
N2 B1 N6 108.92(19)
N4 B1 N6 109.5(2)
N2 B1 H1 109.7
N4 B1 H1 109.7
N6 B1 H1 109.7

loop_
_geom_bond_atom_site_label_1
_geom_bond_atom_site_label_2
_geom_bond_distance
Ir1 C16 2.012(2)
Ir1 C19 2.043(2)
Ir1 N1 2.0754(18)
Ir1 N3 2.145(2)
Ir1 N5 2.177(2)
Ir1 S1 2.3292(6)
S1 C28 1.769(3)
S1 C30 1.821(2)
O1 C20 1.195(3)
O2 C20 1.360(3)
O2 C21 1.433(3)
O3 C22 1.200(3)
O4 C22 1.337(3)
O4 C23 1.437(3)
O5 C24 1.195(3)
O6 C24 1.329(3)
O6 C25 1.455(3)
O7 C26 1.202(3)
O8 C26 1.352(3)
O8 C27 1.440(3)
N1 C1 1.341(3)
N1 N2 1.375(3)
N2 C3 1.351(3)
N2 B1 1.531(3)
N3 C6 1.338(3)
N3 N4 1.370(3)
N4 C8 1.348(3)
N4 B1 1.533(3)
N5 C11 1.337(3)
N5 N6 1.379(3)
N6 C13 1.351(3)
N6 B1 1.541(3)
C1 C2 1.390(3)
C1 C4 1.485(3)
C2 C3 1.369(4)
C2 H2 0.9400
C3 C5 1.487(3)
C4 H4A 0.9700
C4 H4B 0.9700
C4 H4C 0.9700
C5 H5A 0.9700
C5 H5B 0.9700
C5 H5C 0.9700
C6 C7 1.386(4)
C6 C9 1.493(3)
C7 C8 1.372(4)
C7 H7 0.9400
C8 C10 1.496(4)
C9 H9A 0.9700
C9 H9B 0.9700
C9 H9C 0.9700
C10 H10A 0.9700
C10 H10B 0.9700
C10 H10C 0.9700
C11 C12 1.390(4)
C11 C14 1.492(4)
C12 C13 1.369(4)
C12 H12 0.9400
C13 C15 1.497(4)
C14 H14A 0.9700
C14 H14B 0.9700
C14 H14C 0.9700
C15 H15A 0.9700
C15 H15B 0.9700
C15 H15C 0.9700
C16 C17 1.357(3)
C16 C20 1.483(3)
C17 C18 1.459(3)
C17 C22 1.494(3)
C18 C19 1.362(3)
C18 C24 1.506(3)
C19 C26 1.479(3)
C21 H21A 0.9700
C21 H21B 0.9700
C21 H21C 0.9700
C23 H23A 0.9700
C23 H23B 0.9700
C23 H23C 0.9700
C25 H25A 0.9700
C25 H25B 0.9700
C25 H25C 0.9700
C27 H27A 0.9700
C27 H27B 0.9700
C27 H27C 0.9700
C28 C29 1.303(4)
C28 H28 0.9400
C29 H29A 0.9400
C29 H29B 0.9400
C30 C31 1.512(4)
C30 H30A 0.9800
C30 H30B 0.9800
C31 H31A 0.9700
C31 H31B 0.9700
C31 H31C 0.9700
B1 H1 0.9900

loop_
_geom_torsion_atom_site_label_1
_geom_torsion_atom_site_label_2
_geom_torsion_atom_site_label_3
_geom_torsion_atom_site_label_4
_geom_torsion
C16 Ir1 S1 C28 -114.39(12)
C19 Ir1 S1 C28 167.45(12)
N3 Ir1 S1 C28 -19.40(11)
N5 Ir1 S1 C28 67.18(11)
C16 Ir1 S1 C30 1.59(12)
C19 Ir1 S1 C30 -76.57(12)
N3 Ir1 S1 C30 96.58(12)
N5 Ir1 S1 C30 -176.84(12)
C16 Ir1 N1 C1 -46.0(2)
C19 Ir1 N1 C1 33.0(2)
N3 Ir1 N1 C1 -140.5(2)
N5 Ir1 N1 C1 132.6(2)
C16 Ir1 N1 N2 135.40(16)
C19 Ir1 N1 N2 -145.61(16)
N3 Ir1 N1 N2 40.94(15)
N5 Ir1 N1 N2 -45.95(15)
C1 N1 N2 C3 -0.5(2)
Ir1 N1 N2 C3 178.42(15)
C1 N1 N2 B1 -177.5(2)
Ir1 N1 N2 B1 1.4(3)
C16 Ir1 N3 C6 44.8(2)
N1 Ir1 N3 C6 134.7(2)
N5 Ir1 N3 C6 -138.6(2)
S1 Ir1 N3 C6 -51.7(2)
C16 Ir1 N3 N4 -130.37(16)
N1 Ir1 N3 N4 -40.43(16)
N5 Ir1 N3 N4 46.21(16)
S1 Ir1 N3 N4 133.09(15)
C6 N3 N4 C8 -0.5(3)
Ir1 N3 N4 C8 175.98(16)
C6 N3 N4 B1 179.9(2)
Ir1 N3 N4 B1 -3.6(3)
C19 Ir1 N5 C11 -42.5(3)
N1 Ir1 N5 C11 -135.9(3)
N3 Ir1 N5 C11 135.1(3)
S1 Ir1 N5 C11 40.4(3)
C19 Ir1 N5 N6 140.80(15)
N1 Ir1 N5 N6 47.41(15)
N3 Ir1 N5 N6 -41.61(15)
S1 Ir1 N5 N6 -136.33(15)
C11 N5 N6 C13 0.5(3)
Ir1 N5 N6 C13 178.24(15)
C11 N5 N6 B1 178.3(2)
Ir1 N5 N6 B1 -3.9(3)
N2 N1 C1 C2 0.1(3)
Ir1 N1 C1 C2 -178.54(17)
N2 N1 C1 C4 178.6(2)
Ir1 N1 C1 C4 -0.1(4)
N1 C1 C2 C3 0.3(3)
C4 C1 C2 C3 -178.1(2)
N1 N2 C3 C2 0.8(3)
B1 N2 C3 C2 177.4(2)
N1 N2 C3 C5 -176.6(2)
B1 N2 C3 C5 0.1(4)
C1 C2 C3 N2 -0.7(3)
C1 C2 C3 C5 176.5(3)
N4 N3 C6 C7 0.0(3)
Ir1 N3 C6 C7 -175.55(18)
N4 N3 C6 C9 -179.7(2)
Ir1 N3 C6 C9 4.8(4)
N3 C6 C7 C8 0.5(3)
C9 C6 C7 C8 -179.8(3)
N3 N4 C8 C7 0.9(3)
B1 N4 C8 C7 -179.6(2)
N3 N4 C8 C10 -176.9(2)
B1 N4 C8 C10 2.6(4)
C6 C7 C8 N4 -0.9(3)
C6 C7 C8 C10 176.7(3)
N6 N5 C11 C12 -0.5(3)
Ir1 N5 C11 C12 -177.43(19)
N6 N5 C11 C14 178.2(2)
Ir1 N5 C11 C14 1.3(4)
N5 C11 C12 C13 0.4(3)
C14 C11 C12 C13 -178.3(3)
N5 N6 C13 C12 -0.3(3)
B1 N6 C13 C12 -177.9(2)
N5 N6 C13 C15 178.2(2)
B1 N6 C13 C15 0.6(4)
C11 C12 C13 N6 -0.1(3)
C11 C12 C13 C15 -178.4(3)
C19 Ir1 C16 C17 8.22(17)
N1 Ir1 C16 C17 102.21(18)
N3 Ir1 C16 C17 -168.97(17)
S1 Ir1 C16 C17 -73.89(17)
C19 Ir1 C16 C20 -162.2(2)
N1 Ir1 C16 C20 -68.24(19)
N3 Ir1 C16 C20 20.6(2)
S1 Ir1 C16 C20 115.67(18)
C20 C16 C17 C18 165.8(2)
Ir1 C16 C17 C18 -5.2(3)
C20 C16 C17 C22 -5.6(3)
Ir1 C16 C17 C22 -176.64(17)
C16 C17 C18 C19 -3.4(3)
C22 C17 C18 C19 168.3(2)
C16 C17 C18 C24 -177.9(2)
C22 C17 C18 C24 -6.2(3)
C17 C18 C19 C26 -164.5(2)
C24 C18 C19 C26 9.7(4)
C17 C18 C19 Ir1 10.2(3)
C24 C18 C19 Ir1 -175.57(19)
C16 Ir1 C19 C18 -10.04(17)
N1 Ir1 C19 C18 -99.31(18)
N5 Ir1 C19 C18 173.49(17)
S1 Ir1 C19 C18 87.55(17)
C16 Ir1 C19 C26 164.2(2)
N1 Ir1 C19 C26 74.9(2)
N5 Ir1 C19 C26 -12.3(2)
S1 Ir1 C19 C26 -98.2(2)
C21 O2 C20 O1 6.7(4)
C21 O2 C20 C16 -171.9(2)
C17 C16 C20 O1 -130.6(3)
Ir1 C16 C20 O1 39.7(4)
C17 C16 C20 O2 47.9(3)
Ir1 C16 C20 O2 -141.84(17)
C23 O4 C22 O3 6.4(4)
C23 O4 C22 C17 -173.6(2)
C16 C17 C22 O3 -116.9(3)
C18 C17 C22 O3 72.3(3)
C16 C17 C22 O4 63.1(3)
C18 C17 C22 O4 -107.8(2)
C25 O6 C24 O5 -3.4(4)
C25 O6 C24 C18 177.5(2)
C19 C18 C24 O5 116.7(3)
C17 C18 C24 O5 -69.4(3)
C19 C18 C24 O6 -64.2(3)
C17 C18 C24 O6 109.7(3)
C27 O8 C26 O7 -9.8(4)
C27 O8 C26 C19 168.6(2)
C18 C19 C26 O7 127.9(3)
Ir1 C19 C26 O7 -46.1(4)
C18 C19 C26 O8 -50.5(3)
Ir1 C19 C26 O8 135.48(19)
C30 S1 C28 C29 -170.4(3)
Ir1 S1 C28 C29 -45.4(3)
C28 S1 C30 C31 -80.2(2)
Ir1 S1 C30 C31 156.12(18)
C3 N2 B1 N4 123.1(2)
N1 N2 B1 N4 -60.6(3)
C3 N2 B1 N6 -117.3(3)
N1 N2 B1 N6 59.0(3)
C8 N4 B1 N2 -119.1(3)
N3 N4 B1 N2 60.4(3)
C8 N4 B1 N6 121.7(3)
N3 N4 B1 N6 -58.8(3)
C13 N6 B1 N2 121.6(3)
N5 N6 B1 N2 -55.8(3)
C13 N6 B1 N4 -118.9(3)
N5 N6 B1 N4 63.7(3)
